data_1512348
loop_
_publ_author_name
'Fang, Li-Chao'
'Hsung, Richard P.'
'Ma, Zhi-Xiong'
'Presser, William R.'

_publ_section_title
;
 A Highly Stereoselective Diels--Alder Cycloaddition of Enones with Chiral
 Cyclic 2-Amidodienes Derived from Allenamides
;
_journal_issue 18
_journal_name_full 'Organic Letters'
_journal_page_first 4842
_journal_paper_doi 10.1021/ol402254p
_journal_volume 15
_journal_year 2013
_chemical_absolute_configuration rmad
_chemical_formula_moiety 'C21 H24 N2 O5'
_chemical_formula_sum 'C21 H24 N2 O5'
_chemical_formula_weight 384.42
_chemical_name_common 130125a
_chemical_name_systematic
;
 ?
;
_space_group_crystal_system orthorhombic
_space_group_IT_number 18
_space_group_name_Hall 'P 2 2ab'
_space_group_name_H-M_alt 'P 21 21 2'
_symmetry_space_group_name_Hall 'P 2 2ab'
_symmetry_space_group_name_H-M 'P 21 21 2'
_atom_sites_solution_hydrogens geom
_audit_creation_method SHELXL-2013
_cell_angle_alpha 90
_cell_angle_beta 90
_cell_angle_gamma 90
_cell_formula_units_Z 4
_cell_length_a 11.3046(7)
_cell_length_b 26.6589(16)
_cell_length_c 6.2333(4)
_cell_measurement_reflns_used 2924
_cell_measurement_temperature 100(2)
_cell_measurement_theta_max 68.05
_cell_measurement_theta_min 3.32
_cell_volume 1878.5(2)
_computing_cell_refinement 'Bruker SAINT'
_computing_data_collection 'Bruker APEX2'
_computing_data_reduction 'Bruker SAINT'
_computing_molecular_graphics 'Bruker SHELXTL'
_computing_publication_material 'Bruker SHELXTL'
_computing_structure_refinement 'SHELXL-2013 (Sheldrick, 2013)'
_computing_structure_solution 'SHELXL-2013 (Sheldrick, 2013)'
_diffrn_ambient_temperature 100(2)
_diffrn_measured_fraction_theta_full 0.995
_diffrn_measured_fraction_theta_max 0.994
_diffrn_measurement_device_type 'Bruker D8 Venture Photon-100 Kappa'
_diffrn_measurement_method '\f and \w scans'
_diffrn_radiation_type CuK\a
_diffrn_radiation_wavelength 1.54178
_diffrn_reflns_av_R_equivalents 0.0301
_diffrn_reflns_av_unetI/netI 0.0235
_diffrn_reflns_Laue_measured_fraction_full 0.995
_diffrn_reflns_Laue_measured_fraction_max 0.994
_diffrn_reflns_number 14731
_diffrn_reflns_point_group_measured_fraction_full 0.989
_diffrn_reflns_point_group_measured_fraction_max 0.987
_diffrn_reflns_theta_full 67.679
_diffrn_reflns_theta_max 68.103
_diffrn_reflns_theta_min 3.315
_diffrn_source 'Cu microsoure'
_exptl_absorpt_coefficient_mu 0.803
_exptl_absorpt_correction_T_max 0.9287
_exptl_absorpt_correction_T_min 0.8178
_exptl_absorpt_correction_type multi-scan
_exptl_absorpt_process_details 'SADABS (Sheldrick, 2008)'
_exptl_crystal_colour colourless
_exptl_crystal_density_diffrn 1.359
_exptl_crystal_description Plate
_exptl_crystal_F_000 816
_exptl_crystal_size_max 0.200
_exptl_crystal_size_mid 0.100
_exptl_crystal_size_min 0.040
_refine_diff_density_max 0.161
_refine_diff_density_min -0.148
_refine_diff_density_rms 0.035
_refine_ls_abs_structure_details
;
 Flack x determined using 1271 quotients [(I+)-(I-)]/[(I+)+(I-)]
 (Parsons and Flack (2004), Acta Cryst. A60, s61).
;
_refine_ls_abs_structure_Flack -0.04(7)
_refine_ls_extinction_method none
_refine_ls_goodness_of_fit_ref 1.011
_refine_ls_hydrogen_treatment constr
_refine_ls_matrix_type full
_refine_ls_number_parameters 255
_refine_ls_number_reflns 3404
_refine_ls_number_restraints 0
_refine_ls_restrained_S_all 1.011
_refine_ls_R_factor_all 0.0339
_refine_ls_R_factor_gt 0.0302
_refine_ls_shift/su_max 0.000
_refine_ls_shift/su_mean 0.000
_refine_ls_structure_factor_coef Fsqd
_refine_ls_weighting_details
;
 w=1/[\s^2^(Fo^2^)+(0.0351P)^2^+0.5954P]
 where P=(Fo^2^+2Fc^2^)/3
;
_refine_ls_weighting_scheme calc
_refine_ls_wR_factor_gt 0.0702
_refine_ls_wR_factor_ref 0.0723
_reflns_Friedel_coverage 0.695
_reflns_Friedel_fraction_full 0.980
_reflns_Friedel_fraction_max 0.976
_reflns_number_gt 3187
_reflns_number_total 3404
_reflns_threshold_expression 'I > 2\s(I)'
_cod_data_source_file ol402254p_si_005.cif
_cod_data_source_block 13125a
_cod_database_code 1512348
_shelx_space_group_comment
;
The symmetry employed for this shelxl refinement is uniquely defined
by the following loop, which should always be used as a source of
symmetry information in preference to the above space-group names.
They are only intended as comments.
;
_shelx_estimated_absorpt_t_min 0.856
_shelx_estimated_absorpt_t_max 0.969
_shelxl_version_number 2013-2

loop_
_space_group_symop_operation_xyz
'x, y, z'
'-x, -y, z'
'-x+1/2, y+1/2, -z'
'x+1/2, -y+1/2, -z'

loop_
_atom_site_label
_atom_site_type_symbol
_atom_site_fract_x
_atom_site_fract_y
_atom_site_fract_z
_atom_site_U_iso_or_equiv
_atom_site_adp_type
_atom_site_occupancy
_atom_site_site_symmetry_order
_atom_site_calc_flag
_atom_site_refinement_flags_posn
_atom_site_refinement_flags_adp
O1 O 0.71161(13) 0.17486(6) 0.4116(3) 0.0255(4) Uani 1 1 d . .
O2 O 0.76320(12) 0.11981(6) 0.1562(3) 0.0241(4) Uani 1 1 d . .
O3 O 0.51655(13) 0.33187(6) -0.0488(2) 0.0227(3) Uani 1 1 d . .
O4 O 0.76813(17) 0.51159(7) 0.5984(3) 0.0493(6) Uani 1 1 d . .
O5 O 0.64693(15) 0.49349(6) 0.8532(3) 0.0306(4) Uani 1 1 d . .
N1 N 0.58882(14) 0.15756(6) 0.1240(3) 0.0164(4) Uani 1 1 d . .
N2 N 0.68501(17) 0.48776(7) 0.6710(3) 0.0267(4) Uani 1 1 d . .
C1 C 0.68821(18) 0.15323(8) 0.2466(3) 0.0183(4) Uani 1 1 d . .
C2 C 0.70857(19) 0.09772(8) -0.0311(4) 0.0221(5) Uani 1 1 d . .
H2A H 0.6838 0.0628 -0.0013 0.027 Uiso 1 1 calc R U
H2B H 0.7642 0.0976 -0.1537 0.027 Uiso 1 1 calc R U
C3 C 0.60074(18) 0.13076(7) -0.0801(3) 0.0174(4) Uani 1 1 d . .
H3A H 0.6212 0.1551 -0.1963 0.021 Uiso 1 1 calc R U
C4 C 0.48957(19) 0.10128(8) -0.1442(3) 0.0185(4) Uani 1 1 d . .
H4A H 0.4271 0.1261 -0.1843 0.022 Uiso 1 1 calc R U
C5 C 0.5176(2) 0.06999(8) -0.3435(4) 0.0251(5) Uani 1 1 d . .
H5A H 0.4448 0.0544 -0.3968 0.038 Uiso 1 1 calc R U
H5B H 0.5750 0.0438 -0.3065 0.038 Uiso 1 1 calc R U
H5C H 0.5509 0.0917 -0.4550 0.038 Uiso 1 1 calc R U
C6 C 0.4417(2) 0.06964(8) 0.0410(4) 0.0242(5) Uani 1 1 d . .
H6A H 0.3759 0.0489 -0.0103 0.036 Uiso 1 1 calc R U
H6B H 0.4138 0.0918 0.1558 0.036 Uiso 1 1 calc R U
H6C H 0.5047 0.0479 0.0961 0.036 Uiso 1 1 calc R U
C7 C 0.50257(18) 0.19552(7) 0.1571(3) 0.0154(4) Uani 1 1 d . .
C8 C 0.45248(19) 0.22147(8) 0.0002(3) 0.0175(4) Uani 1 1 d . .
H8A H 0.4744 0.2180 -0.1461 0.021 Uiso 1 1 calc R U
C9 C 0.35750(18) 0.25703(8) 0.0754(4) 0.0192(5) Uani 1 1 d . .
H9A H 0.3218 0.2754 -0.0485 0.023 Uiso 1 1 calc R U
C10 C 0.40968(18) 0.29402(7) 0.2408(3) 0.0170(4) Uani 1 1 d . .
H10A H 0.3424 0.3119 0.3115 0.020 Uiso 1 1 calc R U
C11 C 0.47716(19) 0.26386(7) 0.4168(3) 0.0196(5) Uani 1 1 d . .
H11A H 0.5628 0.2715 0.4099 0.024 Uiso 1 1 calc R U
H11B H 0.4478 0.2734 0.5608 0.024 Uiso 1 1 calc R U
C12 C 0.45677(19) 0.20742(8) 0.3787(3) 0.0188(4) Uani 1 1 d . .
H12A H 0.4983 0.1869 0.4898 0.023 Uiso 1 1 calc R U
C13 C 0.32230(19) 0.19768(8) 0.3834(4) 0.0249(5) Uani 1 1 d . .
H13A H 0.2889 0.2096 0.5211 0.030 Uiso 1 1 calc R U
H13B H 0.3067 0.1612 0.3712 0.030 Uiso 1 1 calc R U
C14 C 0.26298(19) 0.22574(8) 0.1946(4) 0.0253(5) Uani 1 1 d . .
H14A H 0.2266 0.2013 0.0947 0.030 Uiso 1 1 calc R U
H14B H 0.1999 0.2481 0.2495 0.030 Uiso 1 1 calc R U
C15 C 0.48897(18) 0.33293(8) 0.1404(3) 0.0175(4) Uani 1 1 d . .
C16 C 0.53601(17) 0.37405(8) 0.2832(3) 0.0183(4) Uani 1 1 d . .
C17 C 0.49069(19) 0.38355(8) 0.4870(3) 0.0201(5) Uani 1 1 d . .
H17A H 0.4269 0.3639 0.5395 0.024 Uiso 1 1 calc R U
C18 C 0.53724(19) 0.42123(8) 0.6141(4) 0.0210(5) Uani 1 1 d . .
H18A H 0.5063 0.4277 0.7531 0.025 Uiso 1 1 calc R U
C19 C 0.62999(19) 0.44929(8) 0.5336(4) 0.0218(5) Uani 1 1 d . .
C20 C 0.6754(2) 0.44165(9) 0.3298(4) 0.0265(5) Uani 1 1 d . .
H20A H 0.7376 0.4621 0.2766 0.032 Uiso 1 1 calc R U
C21 C 0.62843(19) 0.40388(8) 0.2058(4) 0.0235(5) Uani 1 1 d . .
H21A H 0.6591 0.3980 0.0662 0.028 Uiso 1 1 calc R U

loop_
_atom_site_aniso_label
_atom_site_aniso_U_11
_atom_site_aniso_U_22
_atom_site_aniso_U_33
_atom_site_aniso_U_23
_atom_site_aniso_U_13
_atom_site_aniso_U_12
O1 0.0215(8) 0.0321(9) 0.0230(8) -0.0020(7) -0.0073(7) -0.0015(6)
O2 0.0159(7) 0.0252(8) 0.0312(9) -0.0025(7) -0.0057(7) 0.0029(6)
O3 0.0246(8) 0.0259(8) 0.0175(8) 0.0017(6) 0.0022(6) 0.0022(6)
O4 0.0447(11) 0.0492(12) 0.0539(12) -0.0195(10) 0.0200(10) -0.0315(10)
O5 0.0385(10) 0.0304(9) 0.0230(9) -0.0036(7) 0.0019(8) -0.0059(8)
N1 0.0154(8) 0.0172(8) 0.0166(9) -0.0005(7) -0.0013(7) 0.0015(7)
N2 0.0236(10) 0.0242(10) 0.0324(11) -0.0028(9) 0.0009(9) -0.0039(8)
C1 0.0151(10) 0.0190(10) 0.0209(12) 0.0034(9) -0.0007(9) -0.0015(8)
C2 0.0186(11) 0.0197(11) 0.0282(12) -0.0022(9) 0.0000(10) 0.0020(9)
C3 0.0187(10) 0.0164(10) 0.0169(11) -0.0009(9) 0.0019(9) 0.0019(8)
C4 0.0186(10) 0.0177(10) 0.0193(11) -0.0011(8) -0.0010(9) 0.0003(8)
C5 0.0310(12) 0.0232(11) 0.0212(11) -0.0028(9) 0.0006(10) -0.0048(10)
C6 0.0245(11) 0.0254(11) 0.0226(12) 0.0004(9) -0.0020(10) -0.0068(10)
C7 0.0140(9) 0.0144(10) 0.0176(10) -0.0016(8) 0.0000(8) -0.0014(8)
C8 0.0177(10) 0.0193(10) 0.0156(10) -0.0011(8) 0.0001(9) 0.0003(9)
C9 0.0172(10) 0.0207(11) 0.0198(11) -0.0007(9) -0.0041(9) 0.0033(8)
C10 0.0159(10) 0.0179(10) 0.0173(11) -0.0016(9) 0.0013(8) 0.0005(8)
C11 0.0226(12) 0.0202(10) 0.0160(10) -0.0007(9) -0.0003(9) 0.0009(9)
C12 0.0221(10) 0.0181(10) 0.0162(11) 0.0007(9) 0.0009(9) 0.0009(9)
C13 0.0230(11) 0.0218(11) 0.0298(13) -0.0013(10) 0.0065(10) -0.0025(9)
C14 0.0173(11) 0.0243(12) 0.0344(13) -0.0042(10) -0.0001(10) -0.0007(9)
C15 0.0140(10) 0.0197(10) 0.0186(11) 0.0022(9) -0.0001(9) 0.0056(8)
C16 0.0160(10) 0.0185(10) 0.0203(11) 0.0032(8) 0.0002(9) 0.0023(8)
C17 0.0183(10) 0.0193(10) 0.0228(11) 0.0031(9) 0.0036(9) 0.0001(9)
C18 0.0203(10) 0.0207(11) 0.0221(12) 0.0003(9) 0.0038(9) 0.0006(9)
C19 0.0190(11) 0.0206(11) 0.0256(13) 0.0000(9) -0.0020(9) -0.0012(9)
C20 0.0228(11) 0.0293(12) 0.0275(13) 0.0011(10) 0.0052(10) -0.0069(10)
C21 0.0208(11) 0.0290(12) 0.0207(12) 0.0012(10) 0.0041(9) -0.0015(9)

loop_
_atom_type_symbol
_atom_type_description
_atom_type_scat_dispersion_real
_atom_type_scat_dispersion_imag
_atom_type_scat_source
C C 0.0181 0.0091 'International Tables Vol C Tables 4.2.6.8 and 6.1.1.4'
H H 0.0000 0.0000 'International Tables Vol C Tables 4.2.6.8 and 6.1.1.4'
N N 0.0311 0.0180 'International Tables Vol C Tables 4.2.6.8 and 6.1.1.4'
O O 0.0492 0.0322 'International Tables Vol C Tables 4.2.6.8 and 6.1.1.4'

loop_
_geom_angle_atom_site_label_1
_geom_angle_atom_site_label_2
_geom_angle_atom_site_label_3
_geom_angle
C1 O2 C2 109.68(15)
C1 N1 C7 122.99(17)
C1 N1 C3 111.68(16)
C7 N1 C3 122.46(16)
O4 N2 O5 123.3(2)
O4 N2 C19 118.1(2)
O5 N2 C19 118.54(18)
O1 C1 O2 122.11(19)
O1 C1 N1 128.1(2)
O2 C1 N1 109.79(18)
O2 C2 C3 105.45(16)
O2 C2 H2A 110.7
C3 C2 H2A 110.7
O2 C2 H2B 110.7
C3 C2 H2B 110.7
H2A C2 H2B 108.8
N1 C3 C4 113.60(17)
N1 C3 C2 100.38(16)
C4 C3 C2 114.10(16)
N1 C3 H3A 109.5
C4 C3 H3A 109.5
C2 C3 H3A 109.5
C6 C4 C5 112.68(17)
C6 C4 C3 112.08(17)
C5 C4 C3 108.73(17)
C6 C4 H4A 107.7
C5 C4 H4A 107.7
C3 C4 H4A 107.7
C4 C5 H5A 109.5
C4 C5 H5B 109.5
H5A C5 H5B 109.5
C4 C5 H5C 109.5
H5A C5 H5C 109.5
H5B C5 H5C 109.5
C4 C6 H6A 109.5
C4 C6 H6B 109.5
H6A C6 H6B 109.5
C4 C6 H6C 109.5
H6A C6 H6C 109.5
H6B C6 H6C 109.5
C8 C7 N1 123.93(19)
C8 C7 C12 114.78(18)
N1 C7 C12 121.22(17)
C7 C8 C9 113.80(19)
C7 C8 H8A 123.1
C9 C8 H8A 123.1
C8 C9 C10 109.70(16)
C8 C9 C14 107.61(17)
C10 C9 C14 106.72(17)
C8 C9 H9A 110.9
C10 C9 H9A 110.9
C14 C9 H9A 110.9
C15 C10 C9 112.91(17)
C15 C10 C11 110.87(16)
C9 C10 C11 109.12(16)
C15 C10 H10A 107.9
C9 C10 H10A 107.9
C11 C10 H10A 107.9
C12 C11 C10 108.76(17)
C12 C11 H11A 109.9
C10 C11 H11A 109.9
C12 C11 H11B 109.9
C10 C11 H11B 109.9
H11A C11 H11B 108.3
C7 C12 C11 107.18(17)
C7 C12 C13 108.68(18)
C11 C12 C13 108.00(17)
C7 C12 H12A 110.9
C11 C12 H12A 110.9
C13 C12 H12A 110.9
C12 C13 C14 109.33(18)
C12 C13 H13A 109.8
C14 C13 H13A 109.8
C12 C13 H13B 109.8
C14 C13 H13B 109.8
H13A C13 H13B 108.3
C9 C14 C13 109.09(17)
C9 C14 H14A 109.9
C13 C14 H14A 109.9
C9 C14 H14B 109.9
C13 C14 H14B 109.9
H14A C14 H14B 108.3
O3 C15 C10 122.52(19)
O3 C15 C16 119.81(19)
C10 C15 C16 117.67(17)
C17 C16 C21 119.1(2)
C17 C16 C15 122.72(19)
C21 C16 C15 118.20(19)
C18 C17 C16 121.0(2)
C18 C17 H17A 119.5
C16 C17 H17A 119.5
C19 C18 C17 118.3(2)
C19 C18 H18A 120.9
C17 C18 H18A 120.9
C18 C19 C20 122.3(2)
C18 C19 N2 119.0(2)
C20 C19 N2 118.6(2)
C21 C20 C19 118.7(2)
C21 C20 H20A 120.7
C19 C20 H20A 120.7
C20 C21 C16 120.7(2)
C20 C21 H21A 119.7
C16 C21 H21A 119.7

loop_
_geom_bond_atom_site_label_1
_geom_bond_atom_site_label_2
_geom_bond_distance
O1 C1 1.209(3)
O2 C1 1.353(3)
O2 C2 1.446(3)
O3 C15 1.220(2)
O4 N2 1.221(2)
O5 N2 1.224(3)
N1 C1 1.364(3)
N1 C7 1.420(3)
N1 C3 1.465(3)
N2 C19 1.474(3)
C2 C3 1.535(3)
C2 H2A 0.9900
C2 H2B 0.9900
C3 C4 1.535(3)
C3 H3A 1.0000
C4 C6 1.528(3)
C4 C5 1.530(3)
C4 H4A 1.0000
C5 H5A 0.9800
C5 H5B 0.9800
C5 H5C 0.9800
C6 H6A 0.9800
C6 H6B 0.9800
C6 H6C 0.9800
C7 C8 1.325(3)
C7 C12 1.509(3)
C8 C9 1.507(3)
C8 H8A 0.9500
C9 C10 1.544(3)
C9 C14 1.546(3)
C9 H9A 1.0000
C10 C15 1.507(3)
C10 C11 1.560(3)
C10 H10A 1.0000
C11 C12 1.541(3)
C11 H11A 0.9900
C11 H11B 0.9900
C12 C13 1.542(3)
C12 H12A 1.0000
C13 C14 1.548(3)
C13 H13A 0.9900
C13 H13B 0.9900
C14 H14A 0.9900
C14 H14B 0.9900
C15 C16 1.509(3)
C16 C17 1.393(3)
C16 C21 1.399(3)
C17 C18 1.383(3)
C17 H17A 0.9500
C18 C19 1.382(3)
C18 H18A 0.9500
C19 C20 1.385(3)
C20 C21 1.376(3)
C20 H20A 0.9500
C21 H21A 0.9500

loop_
_geom_torsion_atom_site_label_1
_geom_torsion_atom_site_label_2
_geom_torsion_atom_site_label_3
_geom_torsion_atom_site_label_4
_geom_torsion
C2 O2 C1 O1 176.3(2)
C2 O2 C1 N1 -3.9(2)
C7 N1 C1 O1 10.4(3)
C3 N1 C1 O1 171.6(2)
C7 N1 C1 O2 -169.34(17)
C3 N1 C1 O2 -8.1(2)
C1 O2 C2 C3 13.5(2)
C1 N1 C3 C4 137.62(18)
C7 N1 C3 C4 -61.0(2)
C1 N1 C3 C2 15.4(2)
C7 N1 C3 C2 176.75(17)
O2 C2 C3 N1 -16.7(2)
O2 C2 C3 C4 -138.56(18)
N1 C3 C4 C6 -47.9(2)
C2 C3 C4 C6 66.4(2)
N1 C3 C4 C5 -173.14(17)
C2 C3 C4 C5 -58.9(2)
C1 N1 C7 C8 136.7(2)
C3 N1 C7 C8 -22.6(3)
C1 N1 C7 C12 -46.4(3)
C3 N1 C7 C12 154.38(18)
N1 C7 C8 C9 175.91(17)
C12 C7 C8 C9 -1.2(3)
C7 C8 C9 C10 57.8(2)
C7 C8 C9 C14 -57.9(2)
C8 C9 C10 C15 73.2(2)
C14 C9 C10 C15 -170.54(16)
C8 C9 C10 C11 -50.6(2)
C14 C9 C10 C11 65.7(2)
C15 C10 C11 C12 -131.17(18)
C9 C10 C11 C12 -6.2(2)
C8 C7 C12 C11 -58.3(2)
N1 C7 C12 C11 124.47(19)
C8 C7 C12 C13 58.2(2)
N1 C7 C12 C13 -119.05(19)
C10 C11 C12 C7 59.2(2)
C10 C11 C12 C13 -57.7(2)
C7 C12 C13 C14 -51.9(2)
C11 C12 C13 C14 64.1(2)
C8 C9 C14 C13 58.1(2)
C10 C9 C14 C13 -59.5(2)
C12 C13 C14 C9 -4.0(2)
C9 C10 C15 O3 -6.3(3)
C11 C10 C15 O3 116.5(2)
C9 C10 C15 C16 174.41(16)
C11 C10 C15 C16 -62.8(2)
O3 C15 C16 C17 166.87(19)
C10 C15 C16 C17 -13.8(3)
O3 C15 C16 C21 -12.7(3)
C10 C15 C16 C21 166.63(18)
C21 C16 C17 C18 -1.2(3)
C15 C16 C17 C18 179.21(19)
C16 C17 C18 C19 0.0(3)
C17 C18 C19 C20 1.5(3)
C17 C18 C19 N2 -176.70(19)
O4 N2 C19 C18 178.8(2)
O5 N2 C19 C18 0.3(3)
O4 N2 C19 C20 0.5(3)
O5 N2 C19 C20 -178.0(2)
C18 C19 C20 C21 -1.8(3)
N2 C19 C20 C21 176.4(2)
C19 C20 C21 C16 0.6(3)
C17 C16 C21 C20 0.9(3)
C15 C16 C21 C20 -179.50(19)
